data_2210787
loop_
_publ_author_name
'Hartung, Jens'
'Schneiders, Nina'
'Bergstr\"asser, Uwe'

_publ_section_title
;
 3-(1-Methyl-1-phenylethoxy)-1,3-thiazole-2(3<i>H</i>)-thione: a
 tertiary thiohydroxamic acid <i>O</i>-ester
;
_journal_coeditor_code SJ2119
_journal_issue 10
_journal_name_full 'Acta Crystallographica Section E'
_journal_page_first o4713
_journal_page_last o4714
_journal_paper_doi 10.1107/S1600536806038360
_journal_volume 62
_journal_year 2006
_chemical_formula_iupac 'C13 H15 N O S2'
_chemical_formula_moiety 'C13 H15 N O S2'
_chemical_formula_sum 'C13 H15 N O S2'
_chemical_formula_weight 265.38
_chemical_name_systematic
;
3-(1-Methyl-1-phenylethoxy)-1,3-thiazole-2(3H)-thione
;
_space_group_IT_number 14
_symmetry_cell_setting monoclinic
_symmetry_space_group_name_Hall '-P 2ybc'
_symmetry_space_group_name_H-M 'P 1 21/c 1'
_atom_sites_solution_hydrogens geom
_atom_sites_solution_primary direct
_atom_sites_solution_secondary difmap
_audit_creation_method SHELXL97
_cell_angle_alpha 90.00
_cell_angle_beta 102.16(3)
_cell_angle_gamma 90.00
_cell_formula_units_Z 4
_cell_length_a 7.7504(16)
_cell_length_b 18.363(4)
_cell_length_c 9.788(2)
_cell_measurement_reflns_used 5396
_cell_measurement_temperature 293(2)
_cell_measurement_theta_max 24.2
_cell_measurement_theta_min 2.2
_cell_volume 1361.8(5)
_computing_cell_refinement EXPOSE
_computing_data_collection 'EXPOSE in IPDS Software (Stoe & Cie, 1998)'
_computing_data_reduction EXPOSE
_computing_molecular_graphics 'SHELXTL-Plus (Sheldrick, 1994)'
_computing_publication_material SHELXTL-Plus
_computing_structure_refinement 'SHELXL97 (Sheldrick, 1997)'
_computing_structure_solution 'SHELXS97 (Sheldrick, 1997)'
_diffrn_ambient_temperature 293(2)
_diffrn_measured_fraction_theta_full 0.964
_diffrn_measured_fraction_theta_max 0.964
_diffrn_measurement_device_type 'Stoe IPDS'
_diffrn_measurement_method \f
_diffrn_radiation_monochromator graphite
_diffrn_radiation_source 'fine-focus sealed tube'
_diffrn_radiation_type MoK\a
_diffrn_radiation_wavelength 0.71073
_diffrn_reflns_av_R_equivalents 0.0904
_diffrn_reflns_av_sigmaI/netI 0.0602
_diffrn_reflns_limit_h_max 8
_diffrn_reflns_limit_h_min -8
_diffrn_reflns_limit_k_max 21
_diffrn_reflns_limit_k_min -21
_diffrn_reflns_limit_l_max 10
_diffrn_reflns_limit_l_min -10
_diffrn_reflns_number 10870
_diffrn_reflns_theta_full 24.20
_diffrn_reflns_theta_max 24.20
_diffrn_reflns_theta_min 2.22
_diffrn_standards_decay_% 0
_diffrn_standards_number 0
_exptl_absorpt_coefficient_mu 0.374
_exptl_absorpt_correction_type none
_exptl_crystal_colour colourless
_exptl_crystal_density_diffrn 1.294
_exptl_crystal_density_method 'not measured'
_exptl_crystal_description prism
_exptl_crystal_F_000 560
_exptl_crystal_size_max 0.35
_exptl_crystal_size_mid 0.25
_exptl_crystal_size_min 0.20
_refine_diff_density_max 0.186
_refine_diff_density_min -0.219
_refine_ls_extinction_method none
_refine_ls_goodness_of_fit_ref 0.918
_refine_ls_hydrogen_treatment constr
_refine_ls_matrix_type full
_refine_ls_number_parameters 154
_refine_ls_number_reflns 2099
_refine_ls_number_restraints 0
_refine_ls_restrained_S_all 0.918
_refine_ls_R_factor_all 0.0634
_refine_ls_R_factor_gt 0.0346
_refine_ls_shift/su_max 0.000
_refine_ls_shift/su_mean 0.000
_refine_ls_structure_factor_coef Fsqd
_refine_ls_weighting_details 'calc w = 1/[\s^2^(Fo^2^)+(0.0355P)^2^] where P=(Fo^2^+2Fc^2^)/3'
_refine_ls_weighting_scheme calc
_refine_ls_wR_factor_gt 0.0791
_refine_ls_wR_factor_ref 0.0848
_reflns_number_gt 1278
_reflns_number_total 2099
_reflns_threshold_expression I>2\s(I)
_cod_data_source_file sj2119.cif
_cod_data_source_block I
_cod_original_cell_volume 1361.9(5)
_cod_original_sg_symbol_H-M 'P 21/c'
_cod_database_code 2210787
_cod_database_fobs_code 2210787

loop_
_symmetry_equiv_pos_as_xyz
'x, y, z'
'-x, y+1/2, -z+1/2'
'-x, -y, -z'
'x, -y-1/2, z-1/2'

loop_
_atom_site_type_symbol
_atom_site_label
_atom_site_fract_x
_atom_site_fract_y
_atom_site_fract_z
_atom_site_U_iso_or_equiv
_atom_site_adp_type
_atom_site_calc_flag
_atom_site_refinement_flags
_atom_site_occupancy
S S1 0.05856(9) 0.42736(4) 0.40161(8) 0.0582(2) Uani d . 1
O O1 0.06957(19) 0.41044(8) 0.01508(17) 0.0436(4) Uani d . 1
S S2 0.37305(9) 0.40749(5) 0.27429(9) 0.0695(3) Uani d . 1
C C2 0.1576(3) 0.41465(12) 0.2618(3) 0.0444(6) Uani d . 1
N N3 0.0275(2) 0.41269(10) 0.1441(2) 0.0415(5) Uani d . 1
C C4 -0.1455(3) 0.42650(12) 0.1604(3) 0.0448(6) Uani d . 1
C C5 -0.1477(3) 0.43484(14) 0.2936(3) 0.0567(7) Uani d . 1
H H5 -0.2501 0.4438 0.3262 0.085 Uiso calc R 1
C C6 -0.2938(3) 0.43151(15) 0.0367(3) 0.0604(7) Uani d . 1
H H6A -0.2505 0.4227 -0.0468 0.091 Uiso calc PR 0.50
H H6B -0.3451 0.4793 0.0325 0.091 Uiso calc PR 0.50
H H6C -0.3817 0.3958 0.0444 0.091 Uiso calc PR 0.50
H H6D -0.4011 0.4425 0.0669 0.091 Uiso calc PR 0.50
H H6E -0.3065 0.3859 -0.0124 0.091 Uiso calc PR 0.50
H H6F -0.2698 0.4694 -0.0243 0.091 Uiso calc PR 0.50
C C7 0.0743(3) 0.33593(13) -0.0495(3) 0.0471(6) Uani d . 1
C C8 0.0960(4) 0.27702(14) 0.0602(3) 0.0685(9) Uani d . 1
H H8A 0.2037 0.2848 0.1277 0.103 Uiso calc R 1
H H8B 0.0998 0.2304 0.0167 0.103 Uiso calc R 1
H H8C -0.0019 0.2784 0.1061 0.103 Uiso calc R 1
C C9 0.2375(3) 0.34231(18) -0.1127(3) 0.0757(9) Uani d . 1
H H9A 0.2191 0.3798 -0.1826 0.114 Uiso calc R 1
H H9B 0.2581 0.2968 -0.1546 0.114 Uiso calc R 1
H H9C 0.3379 0.3544 -0.0406 0.114 Uiso calc R 1
C C10 -0.0927(3) 0.32904(12) -0.1629(3) 0.0427(6) Uani d . 1
C C11 -0.1394(3) 0.38403(14) -0.2596(3) 0.0537(7) Uani d . 1
H H11 -0.0659 0.4243 -0.2560 0.064 Uiso calc R 1
C C12 -0.2918(4) 0.38095(17) -0.3610(3) 0.0671(8) Uani d . 1
H H12 -0.3224 0.4194 -0.4233 0.081 Uiso calc R 1
C C13 -0.3986(4) 0.32065(18) -0.3697(3) 0.0737(9) Uani d . 1
H H13 -0.5013 0.3179 -0.4386 0.088 Uiso calc R 1
C C14 -0.3539(4) 0.26538(17) -0.2778(4) 0.0730(9) Uani d . 1
H H14 -0.4254 0.2243 -0.2847 0.088 Uiso calc R 1
C C15 -0.2026(4) 0.26941(14) -0.1732(3) 0.0585(7) Uani d . 1
H H15 -0.1749 0.2315 -0.1094 0.070 Uiso calc R 1

loop_
_atom_site_aniso_label
_atom_site_aniso_U_11
_atom_site_aniso_U_22
_atom_site_aniso_U_33
_atom_site_aniso_U_12
_atom_site_aniso_U_13
_atom_site_aniso_U_23
S1 0.0694(5) 0.0630(4) 0.0437(5) 0.0028(3) 0.0155(3) -0.0043(3)
O1 0.0482(9) 0.0463(10) 0.0378(11) -0.0030(7) 0.0125(7) -0.0026(7)
S2 0.0431(4) 0.0947(6) 0.0655(6) 0.0096(4) -0.0006(3) -0.0133(4)
C2 0.0453(14) 0.0453(15) 0.0422(17) 0.0028(11) 0.0084(11) -0.0036(11)
N3 0.0412(11) 0.0476(13) 0.0367(14) 0.0022(9) 0.0108(9) -0.0035(9)
C4 0.0399(13) 0.0452(14) 0.0516(19) 0.0009(11) 0.0147(12) -0.0025(12)
C5 0.0533(16) 0.0614(17) 0.061(2) 0.0008(12) 0.0234(14) -0.0074(14)
C6 0.0410(15) 0.0744(18) 0.065(2) 0.0041(13) 0.0106(13) -0.0027(15)
C7 0.0487(15) 0.0466(15) 0.0451(18) 0.0027(11) 0.0076(12) -0.0094(12)
C8 0.086(2) 0.0490(17) 0.062(2) 0.0124(14) -0.0049(16) -0.0035(14)
C9 0.0484(17) 0.109(2) 0.073(2) 0.0000(16) 0.0188(15) -0.0338(19)
C10 0.0447(14) 0.0448(15) 0.0399(17) -0.0035(11) 0.0122(11) -0.0048(12)
C11 0.0579(17) 0.0590(17) 0.0429(19) -0.0134(12) 0.0076(13) 0.0014(13)
C12 0.0729(19) 0.078(2) 0.045(2) 0.0000(17) -0.0006(14) 0.0081(15)
C13 0.0537(18) 0.090(2) 0.068(2) -0.0111(16) -0.0067(15) -0.0089(19)
C14 0.0597(19) 0.067(2) 0.088(3) -0.0197(15) 0.0036(17) -0.0046(18)
C15 0.0622(18) 0.0499(16) 0.062(2) -0.0045(13) 0.0101(14) 0.0024(13)

loop_
_atom_type_symbol
_atom_type_description
_atom_type_scat_dispersion_real
_atom_type_scat_dispersion_imag
_atom_type_scat_source
C C 0.0033 0.0016 'International Tables Vol C Tables 4.2.6.8 and 6.1.1.4'
H H 0.0000 0.0000 'International Tables Vol C Tables 4.2.6.8 and 6.1.1.4'
N N 0.0061 0.0033 'International Tables Vol C Tables 4.2.6.8 and 6.1.1.4'
S S 0.1246 0.1234 'International Tables Vol C Tables 4.2.6.8 and 6.1.1.4'
O O 0.0106 0.0060 'International Tables Vol C Tables 4.2.6.8 and 6.1.1.4'

loop_
_geom_angle_atom_site_label_1
_geom_angle_atom_site_label_2
_geom_angle_atom_site_label_3
_geom_angle
_geom_angle_publ_flag
C2 S1 C5 91.99(13) y
N3 O1 C7 116.41(16) y
N3 C2 S2 128.04(19) y
N3 C2 S1 107.55(16) y
S2 C2 S1 124.40(15) y
C2 N3 O1 120.20(18) y
C2 N3 C4 116.9(2) y
O1 N3 C4 121.86(19) y
C5 C4 N3 110.2(2) y
C5 C4 C6 129.0(2) y
N3 C4 C6 120.7(2) y
C4 C5 S1 113.1(2) y
C4 C5 H5 123.4 ?
S1 C5 H5 123.4 ?
C4 C6 H6A 109.5 ?
C4 C6 H6B 109.5 ?
H6A C6 H6B 109.5 ?
C4 C6 H6C 109.5 ?
H6A C6 H6C 109.5 ?
H6B C6 H6C 109.5 ?
C4 C6 H6D 109.5 ?
H6A C6 H6D 141.1 ?
H6B C6 H6D 56.3 ?
H6C C6 H6D 56.3 ?
C4 C6 H6E 109.5 ?
H6A C6 H6E 56.3 ?
H6B C6 H6E 141.1 ?
H6C C6 H6E 56.3 ?
H6D C6 H6E 109.5 ?
C4 C6 H6F 109.5 ?
H6A C6 H6F 56.3 ?
H6B C6 H6F 56.3 ?
H6C C6 H6F 141.1 ?
H6D C6 H6F 109.5 ?
H6E C6 H6F 109.5 ?
C8 C7 O1 111.1(2) ?
C8 C7 C10 114.1(2) ?
O1 C7 C10 106.76(18) ?
C8 C7 C9 111.5(2) ?
O1 C7 C9 101.28(19) ?
C10 C7 C9 111.2(2) ?
C7 C8 H8A 109.5 ?
C7 C8 H8B 109.5 ?
H8A C8 H8B 109.5 ?
C7 C8 H8C 109.5 ?
H8A C8 H8C 109.5 ?
H8B C8 H8C 109.5 ?
C7 C9 H9A 109.5 ?
C7 C9 H9B 109.5 ?
H9A C9 H9B 109.5 ?
C7 C9 H9C 109.5 ?
H9A C9 H9C 109.5 ?
H9B C9 H9C 109.5 ?
C15 C10 C11 117.6(2) ?
C15 C10 C7 122.5(2) ?
C11 C10 C7 119.9(2) ?
C12 C11 C10 121.8(2) ?
C12 C11 H11 119.1 ?
C10 C11 H11 119.1 ?
C13 C12 C11 119.5(3) ?
C13 C12 H12 120.3 ?
C11 C12 H12 120.3 ?
C14 C13 C12 119.8(3) ?
C14 C13 H13 120.1 ?
C12 C13 H13 120.1 ?
C13 C14 C15 120.6(3) ?
C13 C14 H14 119.7 ?
C15 C14 H14 119.7 ?
C10 C15 C14 120.7(3) ?
C10 C15 H15 119.7 ?
C14 C15 H15 119.7 ?

loop_
_geom_bond_atom_site_label_1
_geom_bond_atom_site_label_2
_geom_bond_distance
_geom_bond_publ_flag
S1 C2 1.720(3) y
S1 C5 1.727(3) y
O1 N3 1.370(2) y
O1 C7 1.511(3) y
S2 C2 1.654(2) y
C2 N3 1.362(3) y
N3 C4 1.406(3) y
C4 C5 1.317(4) y
C4 C6 1.487(4) y
C5 H5 0.9300 ?
C6 H6A 0.9600 ?
C6 H6B 0.9600 ?
C6 H6C 0.9600 ?
C6 H6D 0.9600 ?
C6 H6E 0.9600 ?
C6 H6F 0.9600 ?
C7 C8 1.509(4) ?
C7 C10 1.523(3) ?
C7 C9 1.524(4) ?
C8 H8A 0.9600 ?
C8 H8B 0.9600 ?
C8 H8C 0.9600 ?
C9 H9A 0.9600 ?
C9 H9B 0.9600 ?
C9 H9C 0.9600 ?
C10 C15 1.378(3) ?
C10 C11 1.379(3) ?
C11 C12 1.375(4) ?
C11 H11 0.9300 ?
C12 C13 1.374(4) ?
C12 H12 0.9300 ?
C13 C14 1.352(4) ?
C13 H13 0.9300 ?
C14 C15 1.387(4) ?
C14 H14 0.9300 ?
C15 H15 0.9300 ?

loop_
_geom_hbond_atom_site_label_D
_geom_hbond_atom_site_label_H
_geom_hbond_atom_site_label_A
_geom_hbond_site_symmetry_A
_geom_hbond_distance_DH
_geom_hbond_distance_HA
_geom_hbond_distance_DA
_geom_hbond_angle_DHA
C5 H5 S2 1_455 0.93 2.93 3.713(3) 142.2

loop_
_geom_torsion_atom_site_label_1
_geom_torsion_atom_site_label_2
_geom_torsion_atom_site_label_3
_geom_torsion_atom_site_label_4
_geom_torsion
_geom_torsion_publ_flag
C5 S1 C2 N3 -3.45(18) ?
C5 S1 C2 S2 175.86(17) ?
S2 C2 N3 O1 -5.9(3) y
S1 C2 N3 O1 173.41(14) ?
S2 C2 N3 C4 -174.52(17) ?
S1 C2 N3 C4 4.8(2) ?
C7 O1 N3 C2 95.6(2) y
C7 O1 N3 C4 -96.3(2) ?
C2 N3 C4 C5 -3.7(3) ?
O1 N3 C4 C5 -172.2(2) ?
C2 N3 C4 C6 175.0(2) ?
O1 N3 C4 C6 6.5(3) ?
N3 C4 C5 S1 0.8(3) ?
C6 C4 C5 S1 -177.8(2) ?
C2 S1 C5 C4 1.6(2) ?
N3 O1 C7 C8 -20.5(3) ?
N3 O1 C7 C10 104.5(2) ?
N3 O1 C7 C9 -139.0(2) ?
C8 C7 C10 C15 -7.5(3) ?
O1 C7 C10 C15 -130.7(2) ?
C9 C7 C10 C15 119.7(3) ?
C8 C7 C10 C11 172.0(2) ?
O1 C7 C10 C11 48.9(3) ?
C9 C7 C10 C11 -60.8(3) ?
C15 C10 C11 C12 1.5(4) ?
C7 C10 C11 C12 -178.1(3) ?
C10 C11 C12 C13 -2.0(4) ?
C11 C12 C13 C14 0.7(5) ?
C12 C13 C14 C15 1.0(5) ?
C11 C10 C15 C14 0.2(4) ?
C7 C10 C15 C14 179.8(3) ?
C13 C14 C15 C10 -1.5(5) ?
